data_7047838
loop_
_publ_author_name
'Bera, Sudip Kumar'
'Panda, Sanjib'
'Dey Baksi, Sourajit'
'Lahiri, Goutam Kumar'

_publ_section_title
;
 Diverse modes of functionalisation of ruthenium coordinated
 \b-ketoiminate analogues.
;
_journal_issue 44
_journal_name_full 'Dalton transactions (Cambridge, England : 2003)'
_journal_page_first 15897
_journal_page_last 15906
_journal_paper_doi 10.1039/c8dt02940g
_journal_volume 47
_journal_year 2018
_chemical_formula_moiety 'C21 H26 N O4 Ru S'
_chemical_formula_sum 'C21 H26 N O4 Ru S'
_chemical_formula_weight 489.56
_chemical_name_systematic 2
_space_group_crystal_system monoclinic
_space_group_IT_number 14
_space_group_name_Hall '-P 2ybc'
_space_group_name_H-M_alt 'P 1 21/c 1'
_symmetry_space_group_name_Hall '-P 2ybc'
_symmetry_space_group_name_H-M 'P 1 21/c 1'
_atom_sites_solution_hydrogens geom
_atom_sites_solution_primary dual
_audit_creation_date 2018-02-13
_audit_creation_method
;
Olex2 1.2-ac3
(compiled 2017.02.24 svn.r3390 for Rigaku Oxford Diffraction, GUI svn.r5318)
;
_audit_update_record
;
2018-04-04 deposited with the CCDC.
2018-10-19 downloaded from the CCDC.
;
_cell_angle_alpha 90
_cell_angle_beta 99.129(2)
_cell_angle_gamma 90
_cell_formula_units_Z 4
_cell_length_a 8.4297(2)
_cell_length_b 12.4543(3)
_cell_length_c 20.9818(5)
_cell_measurement_reflns_used 13216
_cell_measurement_temperature 150
_cell_measurement_theta_max 31.2410
_cell_measurement_theta_min 2.6080
_cell_volume 2174.89(9)
_computing_cell_refinement 'CrystalClear-SM Expert 2.0 r7 (Rigaku, 2011)'
_computing_data_collection 'CrystalClear-SM Expert 2.0 r7 (Rigaku, 2011)'
_computing_data_reduction 'CrystalClear-SM Expert 2.0 r7 (Rigaku, 2011)'
_computing_molecular_graphics 'Olex2 (Dolomanov et al., 2009)'
_computing_publication_material 'Olex2 (Dolomanov et al., 2009)'
_computing_structure_refinement 'ShelXL (Sheldrick, 2015)'
_computing_structure_solution 'ShelXT (Sheldrick, 2015)'
_diffrn_ambient_temperature 150
_diffrn_detector CCD
_diffrn_detector_area_resol_mean 28.5714
_diffrn_detector_type 'Rigaku Saturn724+'
_diffrn_measured_fraction_theta_full 0.982
_diffrn_measured_fraction_theta_max 0.982
_diffrn_measurement_details
;
List of Runs (angles in degrees, time in seconds):

  # Type    Start    End  Width  t~exp~   \w     \q     \k     \f   Frames
#--------------------------------------------------------------------------
  1  \w   -110.00  44.00   0.50    8.00    --  -20.00   0.00 108.00  308
  2  \w    -78.00  19.00   0.50    8.00    --  -20.00 -72.00  36.00  194
  3  \w    -30.00   0.00   0.50    8.00    --  -20.00   0.00-180.00   60
  4  \w   -110.00 -37.00   0.50    8.00    --  -20.00   0.00 -36.00  146
;
_diffrn_measurement_device 'AFC12 (Right): Kappa 3 circle'
_diffrn_measurement_device_type 'Rigaku Saturn724+ (2x2 bin mode)'
_diffrn_measurement_method 'profile data from \w-scans'
_diffrn_measurement_specimen_support 'Mitegen 50um'
_diffrn_orient_matrix_type 'CrysAlisPro convention (1999,Acta A55,543-557)'
_diffrn_orient_matrix_UB_11 0.0815203000
_diffrn_orient_matrix_UB_12 0.0108968000
_diffrn_orient_matrix_UB_13 0.0126211000
_diffrn_orient_matrix_UB_21 0.0152073000
_diffrn_orient_matrix_UB_22 0.0121766000
_diffrn_orient_matrix_UB_23 -0.0314911000
_diffrn_orient_matrix_UB_31 -0.0195896000
_diffrn_orient_matrix_UB_32 0.0545862000
_diffrn_orient_matrix_UB_33 0.0045186000
_diffrn_radiation_collimation 0.3
_diffrn_radiation_monochromator Confocal
_diffrn_radiation_probe x-ray
_diffrn_radiation_type MoK\a
_diffrn_radiation_wavelength 0.71073
_diffrn_reflns_av_R_equivalents 0.0191
_diffrn_reflns_av_unetI/netI 0.0143
_diffrn_reflns_Laue_measured_fraction_full 0.982
_diffrn_reflns_Laue_measured_fraction_max 0.982
_diffrn_reflns_limit_h_max 10
_diffrn_reflns_limit_h_min -10
_diffrn_reflns_limit_k_max 13
_diffrn_reflns_limit_k_min -14
_diffrn_reflns_limit_l_max 24
_diffrn_reflns_limit_l_min -24
_diffrn_reflns_number 13423
_diffrn_reflns_point_group_measured_fraction_full 0.982
_diffrn_reflns_point_group_measured_fraction_max 0.982
_diffrn_reflns_theta_full 24.996
_diffrn_reflns_theta_max 24.996
_diffrn_reflns_theta_min 2.558
_diffrn_source 'Rotating Anode'
_diffrn_source_current 24.0
_diffrn_source_power 1.2
_diffrn_source_target Mo
_diffrn_source_type 'Rotating Anode'
_diffrn_source_voltage 50.0
_exptl_absorpt_coefficient_mu 0.842
_exptl_absorpt_correction_T_max 1.00000
_exptl_absorpt_correction_T_min 0.82318
_exptl_absorpt_correction_type multi-scan
_exptl_absorpt_process_details
;
CrysAlisPro 1.171.38.43 (Rigaku Oxford Diffraction, 2015)
Empirical absorption correction using spherical harmonics,
 implemented in SCALE3 ABSPACK scaling algorithm.
;
_exptl_crystal_colour green
_exptl_crystal_colour_primary green
_exptl_crystal_density_diffrn 1.495
_exptl_crystal_description block
_exptl_crystal_F_000 1004
_exptl_crystal_recrystallization_method 'Re-crystallisation from solvent'
_exptl_crystal_size_max 0.419
_exptl_crystal_size_mid 0.352
_exptl_crystal_size_min 0.261
_refine_diff_density_max 0.331
_refine_diff_density_min -0.338
_refine_diff_density_rms 0.089
_refine_ls_extinction_method none
_refine_ls_goodness_of_fit_ref 1.189
_refine_ls_hydrogen_treatment constr
_refine_ls_matrix_type full
_refine_ls_number_parameters 259
_refine_ls_number_reflns 3748
_refine_ls_number_restraints 0
_refine_ls_restrained_S_all 1.189
_refine_ls_R_factor_all 0.0236
_refine_ls_R_factor_gt 0.0218
_refine_ls_shift/su_max 0.001
_refine_ls_shift/su_mean 0.000
_refine_ls_structure_factor_coef Fsqd
_refine_ls_weighting_details 'w=1/[\s^2^(Fo^2^)+(0.0360P)^2^+1.0310P] where P=(Fo^2^+2Fc^2^)/3'
_refine_ls_weighting_scheme calc
_refine_ls_wR_factor_gt 0.0653
_refine_ls_wR_factor_ref 0.0672
_reflns_Friedel_coverage 0.000
_reflns_number_gt 3623
_reflns_number_total 3748
_reflns_threshold_expression 'I > 2\s(I)'
_cod_data_source_file c8dt02940g2.cif
_cod_data_source_block 2
_cod_depositor_comments 'Adding full bibliography for 7047833--7047841.cif.'
_cod_database_code 7047838
_shelx_shelxl_version_number 2018/1
_chemical_oxdiff_formula C21H30N1O4S1Ru
_shelx_space_group_comment
;
The symmetry employed for this shelxl refinement is uniquely defined
by the following loop, which should always be used as a source of
symmetry information in preference to the above space-group names.
They are only intended as comments.
;
_reflns_odcompleteness_completeness 90.36
_reflns_odcompleteness_iscentric 1
_reflns_odcompleteness_theta 30.96
_olex2_refinement_description
;
1. Fixed Uiso
 At 1.2 times of:
  All C(H) groups
 At 1.5 times of:
  All C(H,H,H) groups
2.a Aromatic/amide H refined with riding coordinates:
 C14(H14), C19(H19), C3(H3), C7(H7), C11(H11), C8(H8), C10(H10), C9(H9)
2.b Idealised Me refined as rotating group:
 C17(H17A,H17B,H17C), C16(H16A,H16B,H16C), C12(H12A,H12B,H12C), C21(H21A,H21B,
 H21C), C1(H1A,H1B,H1C), C5(H5A,H5B,H5C)
;
_olex2_submission_special_instructions 'No special instructions were received'
_oxdiff_exptl_absorpt_empirical_details
;
Empirical correction (ABSPACK) includes:
- Absorption correction using spherical harmonics
- Frame scaling
- Detector area scaling
;
_oxdiff_exptl_absorpt_empirical_full_max 1.302
_oxdiff_exptl_absorpt_empirical_full_min 0.766

loop_
_space_group_symop_operation_xyz
'x, y, z'
'-x, y+1/2, -z+1/2'
'-x, -y, -z'
'x, -y-1/2, z-1/2'

loop_
_atom_site_label
_atom_site_type_symbol
_atom_site_fract_x
_atom_site_fract_y
_atom_site_fract_z
_atom_site_U_iso_or_equiv
_atom_site_adp_type
_atom_site_occupancy
_atom_site_site_symmetry_order
_atom_site_calc_flag
_atom_site_refinement_flags_posn
Ru01 Ru 0.31617(2) 0.47204(2) 0.17648(2) 0.02189(8) Uani 1 1 d .
S1 S 0.24678(7) 0.55630(5) 0.26223(3) 0.03409(14) Uani 1 1 d .
O1 O 0.09816(17) 0.49579(12) 0.12247(7) 0.0263(3) Uani 1 1 d .
O4 O 0.54082(17) 0.44679(12) 0.22458(7) 0.0283(3) Uani 1 1 d .
O3 O 0.38568(17) 0.41729(11) 0.09166(7) 0.0268(3) Uani 1 1 d .
O2 O 0.39728(17) 0.62017(12) 0.15178(8) 0.0315(3) Uani 1 1 d .
C17 C -0.1169(3) 0.58525(19) 0.05997(11) 0.0340(5) Uani 1 1 d .
H17A H -0.119721 0.544609 0.019807 0.051 Uiso 1 1 calc GR
H17B H -0.152340 0.659111 0.049832 0.051 Uiso 1 1 calc GR
H17C H -0.188649 0.551367 0.086503 0.051 Uiso 1 1 calc GR
C16 C 0.8102(3) 0.3890(2) 0.24710(13) 0.0393(6) Uani 1 1 d .
H16A H 0.804041 0.429243 0.286773 0.059 Uiso 1 1 calc GR
H16B H 0.900315 0.415932 0.227362 0.059 Uiso 1 1 calc GR
H16C H 0.826638 0.312673 0.257401 0.059 Uiso 1 1 calc GR
C12 C 0.5417(3) 0.3411(2) 0.02055(13) 0.0479(6) Uani 1 1 d .
H12A H 0.466783 0.282030 0.007534 0.072 Uiso 1 1 calc GR
H12B H 0.652111 0.316185 0.020803 0.072 Uiso 1 1 calc GR
H12C H 0.518615 0.400669 -0.010033 0.072 Uiso 1 1 calc GR
C13 C 0.5230(3) 0.37846(17) 0.08682(11) 0.0309(5) Uani 1 1 d .
C18 C 0.0514(2) 0.58625(17) 0.09634(9) 0.0249(4) Uani 1 1 d .
C15 C 0.6558(2) 0.40318(16) 0.20057(11) 0.0290(5) Uani 1 1 d .
C14 C 0.6519(3) 0.36959(19) 0.13724(12) 0.0350(5) Uani 1 1 d .
H14 H 0.746945 0.337198 0.127178 0.042 Uiso 1 1 calc R
C19 C 0.1424(3) 0.68001(17) 0.09889(10) 0.0296(5) Uani 1 1 d .
H19 H 0.087476 0.742639 0.081487 0.036 Uiso 1 1 calc R
N1 N 0.24816(19) 0.32393(13) 0.20231(8) 0.0245(4) Uani 1 1 d .
C21 C 0.3850(3) 0.80023(18) 0.11852(12) 0.0382(5) Uani 1 1 d .
H21A H 0.417227 0.830768 0.161684 0.057 Uiso 1 1 calc GR
H21B H 0.309332 0.848896 0.092598 0.057 Uiso 1 1 calc GR
H21C H 0.480194 0.790785 0.097651 0.057 Uiso 1 1 calc GR
C4 C 0.2122(2) 0.29075(18) 0.25847(10) 0.0290(5) Uani 1 1 d .
C20 C 0.3055(3) 0.69272(16) 0.12412(10) 0.0278(4) Uani 1 1 d .
C3 C 0.1988(3) 0.3590(2) 0.31198(11) 0.0353(5) Uani 1 1 d .
H3 H 0.182142 0.321823 0.349901 0.042 Uiso 1 1 calc R
C2 C 0.2056(3) 0.4673(2) 0.31848(11) 0.0371(6) Uani 1 1 d .
C1 C 0.1658(4) 0.5181(3) 0.38009(14) 0.0578(8) Uani 1 1 d .
H1A H 0.245338 0.573667 0.395030 0.087 Uiso 1 1 calc GR
H1B H 0.168007 0.462809 0.413480 0.087 Uiso 1 1 calc GR
H1C H 0.058570 0.550362 0.371401 0.087 Uiso 1 1 calc GR
C7 C 0.3760(3) 0.16939(18) 0.15910(12) 0.0350(5) Uani 1 1 d .
H7 H 0.459416 0.171939 0.195267 0.042 Uiso 1 1 calc R
C6 C 0.2511(3) 0.24377(16) 0.15342(10) 0.0281(4) Uani 1 1 d .
C11 C 0.1311(3) 0.24140(18) 0.09976(11) 0.0359(5) Uani 1 1 d .
H11 H 0.046488 0.292562 0.095198 0.043 Uiso 1 1 calc R
C8 C 0.3785(3) 0.09230(19) 0.11235(13) 0.0437(6) Uani 1 1 d .
H8 H 0.463058 0.041120 0.116707 0.052 Uiso 1 1 calc R
C10 C 0.1364(3) 0.1638(2) 0.05311(12) 0.0453(6) Uani 1 1 d .
H10 H 0.054641 0.161776 0.016306 0.054 Uiso 1 1 calc R
C9 C 0.2594(4) 0.0887(2) 0.05931(13) 0.0486(7) Uani 1 1 d .
H9 H 0.261452 0.035212 0.027174 0.058 Uiso 1 1 calc R
C5 C 0.1762(3) 0.1737(2) 0.26870(12) 0.0405(6) Uani 1 1 d .
H5A H 0.120427 0.142941 0.228272 0.061 Uiso 1 1 calc GR
H5B H 0.107797 0.167360 0.302181 0.061 Uiso 1 1 calc GR
H5C H 0.276963 0.134821 0.282280 0.061 Uiso 1 1 calc GR

loop_
_atom_site_aniso_label
_atom_site_aniso_U_11
_atom_site_aniso_U_22
_atom_site_aniso_U_33
_atom_site_aniso_U_23
_atom_site_aniso_U_13
_atom_site_aniso_U_12
Ru01 0.01721(11) 0.02019(12) 0.02700(12) 0.00163(6) -0.00038(7) 0.00039(5)
S1 0.0315(3) 0.0339(3) 0.0354(3) -0.0066(2) 0.0009(2) 0.0048(2)
O1 0.0209(7) 0.0238(7) 0.0324(8) 0.0020(6) -0.0016(6) 0.0009(6)
O4 0.0204(7) 0.0287(7) 0.0337(8) 0.0016(6) -0.0023(6) 0.0006(6)
O3 0.0246(7) 0.0273(7) 0.0283(7) 0.0035(6) 0.0032(6) -0.0010(6)
O2 0.0225(7) 0.0244(7) 0.0454(9) 0.0043(7) -0.0011(6) -0.0027(6)
C17 0.0257(11) 0.0378(12) 0.0364(12) 0.0068(10) -0.0014(9) 0.0018(9)
C16 0.0236(11) 0.0386(13) 0.0523(15) 0.0075(11) -0.0045(10) 0.0019(9)
C12 0.0421(14) 0.0607(17) 0.0437(14) -0.0024(12) 0.0154(12) 0.0027(12)
C13 0.0291(11) 0.0284(11) 0.0370(12) 0.0049(9) 0.0111(9) -0.0041(9)
C18 0.0232(10) 0.0297(11) 0.0219(10) 0.0012(8) 0.0040(8) 0.0034(8)
C15 0.0203(10) 0.0218(10) 0.0437(13) 0.0079(9) 0.0016(9) -0.0017(8)
C14 0.0217(11) 0.0375(12) 0.0472(14) 0.0040(10) 0.0095(10) 0.0029(9)
C19 0.0300(11) 0.0253(11) 0.0328(11) 0.0070(9) 0.0032(9) 0.0051(9)
N1 0.0175(8) 0.0249(9) 0.0299(9) 0.0033(7) 0.0000(7) 0.0005(7)
C21 0.0419(13) 0.0269(11) 0.0446(13) 0.0010(10) 0.0037(11) -0.0076(10)
C4 0.0176(10) 0.0345(12) 0.0336(11) 0.0087(9) -0.0001(8) 0.0015(8)
C20 0.0328(11) 0.0240(10) 0.0269(11) -0.0003(8) 0.0060(9) -0.0021(9)
C3 0.0284(12) 0.0495(15) 0.0278(11) 0.0093(10) 0.0039(9) 0.0076(10)
C2 0.0256(12) 0.0553(18) 0.0288(13) -0.0023(10) -0.0010(10) 0.0117(10)
C1 0.063(2) 0.074(2) 0.0377(15) -0.0073(14) 0.0115(14) 0.0176(15)
C7 0.0320(12) 0.0271(11) 0.0448(13) 0.0022(10) 0.0025(10) -0.0012(9)
C6 0.0292(11) 0.0225(10) 0.0324(11) 0.0055(8) 0.0041(9) -0.0050(8)
C11 0.0386(13) 0.0302(12) 0.0363(12) 0.0088(10) -0.0017(10) -0.0044(10)
C8 0.0495(15) 0.0283(12) 0.0537(15) -0.0026(11) 0.0089(12) 0.0021(11)
C10 0.0632(17) 0.0357(13) 0.0327(13) 0.0054(10) -0.0053(12) -0.0124(12)
C9 0.076(2) 0.0284(12) 0.0425(14) -0.0025(11) 0.0118(14) -0.0038(12)
C5 0.0394(13) 0.0401(13) 0.0424(14) 0.0157(11) 0.0080(11) -0.0028(11)

loop_
_atom_type_symbol
_atom_type_description
_atom_type_scat_dispersion_real
_atom_type_scat_dispersion_imag
_atom_type_scat_source
C C 0.0033 0.0016 'International Tables Vol C Tables 4.2.6.8 and 6.1.1.4'
H H 0.0000 0.0000 'International Tables Vol C Tables 4.2.6.8 and 6.1.1.4'
N N 0.0061 0.0033 'International Tables Vol C Tables 4.2.6.8 and 6.1.1.4'
O O 0.0106 0.0060 'International Tables Vol C Tables 4.2.6.8 and 6.1.1.4'
Ru Ru -1.2594 0.8363 'International Tables Vol C Tables 4.2.6.8 and 6.1.1.4'
S S 0.1246 0.1234 'International Tables Vol C Tables 4.2.6.8 and 6.1.1.4'

loop_
_geom_angle_atom_site_label_1
_geom_angle_atom_site_label_2
_geom_angle_atom_site_label_3
_geom_angle
O1 Ru01 S1 92.96(5)
O1 Ru01 O4 175.89(6)
O1 Ru01 O3 85.56(6)
O1 Ru01 O2 92.08(6)
O1 Ru01 N1 90.71(6)
O4 Ru01 S1 90.87(5)
O4 Ru01 O3 90.42(6)
O4 Ru01 O2 86.74(6)
O4 Ru01 N1 90.41(6)
O3 Ru01 S1 171.24(4)
O2 Ru01 S1 85.52(5)
O2 Ru01 O3 85.90(6)
N1 Ru01 S1 95.19(5)
N1 Ru01 O3 93.47(6)
N1 Ru01 O2 177.07(6)
C2 S1 Ru01 111.19(9)
C18 O1 Ru01 123.81(13)
C15 O4 Ru01 125.16(14)
C13 O3 Ru01 125.25(14)
C20 O2 Ru01 123.35(13)
H17A C17 H17B 109.5
H17A C17 H17C 109.5
H17B C17 H17C 109.5
C18 C17 H17A 109.5
C18 C17 H17B 109.5
C18 C17 H17C 109.5
H16A C16 H16B 109.5
H16A C16 H16C 109.5
H16B C16 H16C 109.5
C15 C16 H16A 109.5
C15 C16 H16B 109.5
C15 C16 H16C 109.5
H12A C12 H12B 109.5
H12A C12 H12C 109.5
H12B C12 H12C 109.5
C13 C12 H12A 109.5
C13 C12 H12B 109.5
C13 C12 H12C 109.5
O3 C13 C12 115.0(2)
O3 C13 C14 125.3(2)
C14 C13 C12 119.6(2)
O1 C18 C17 114.22(18)
O1 C18 C19 125.99(19)
C19 C18 C17 119.79(18)
O4 C15 C16 115.1(2)
O4 C15 C14 126.80(19)
C14 C15 C16 118.1(2)
C13 C14 H14 116.6
C15 C14 C13 126.8(2)
C15 C14 H14 116.6
C18 C19 H19 116.2
C18 C19 C20 127.60(19)
C20 C19 H19 116.2
C4 N1 Ru01 129.29(15)
C4 N1 C6 116.74(17)
C6 N1 Ru01 113.82(13)
H21A C21 H21B 109.5
H21A C21 H21C 109.5
H21B C21 H21C 109.5
C20 C21 H21A 109.5
C20 C21 H21B 109.5
C20 C21 H21C 109.5
N1 C4 C3 124.8(2)
N1 C4 C5 120.4(2)
C3 C4 C5 114.8(2)
O2 C20 C19 125.66(19)
O2 C20 C21 114.89(19)
C19 C20 C21 119.45(19)
C4 C3 H3 114.2
C2 C3 C4 131.6(2)
C2 C3 H3 114.2
C3 C2 S1 126.20(19)
C3 C2 C1 119.1(2)
C1 C2 S1 114.6(2)
C2 C1 H1A 109.5
C2 C1 H1B 109.5
C2 C1 H1C 109.5
H1A C1 H1B 109.5
H1A C1 H1C 109.5
H1B C1 H1C 109.5
C6 C7 H7 120.0
C8 C7 H7 120.0
C8 C7 C6 120.0(2)
C7 C6 N1 120.00(19)
C11 C6 N1 120.1(2)
C11 C6 C7 119.9(2)
C6 C11 H11 120.4
C10 C11 C6 119.2(2)
C10 C11 H11 120.4
C7 C8 H8 119.7
C7 C8 C9 120.5(2)
C9 C8 H8 119.7
C11 C10 H10 119.6
C11 C10 C9 120.8(2)
C9 C10 H10 119.6
C8 C9 C10 119.5(2)
C8 C9 H9 120.2
C10 C9 H9 120.2
C4 C5 H5A 109.5
C4 C5 H5B 109.5
C4 C5 H5C 109.5
H5A C5 H5B 109.5
H5A C5 H5C 109.5
H5B C5 H5C 109.5

loop_
_geom_bond_atom_site_label_1
_geom_bond_atom_site_label_2
_geom_bond_distance
Ru01 S1 2.2392(6)
Ru01 O1 2.0220(14)
Ru01 O4 2.0241(14)
Ru01 O3 2.0752(14)
Ru01 O2 2.0620(14)
Ru01 N1 2.0307(17)
S1 C2 1.695(3)
O1 C18 1.287(3)
O4 C15 1.282(3)
O3 C13 1.273(3)
O2 C20 1.269(3)
C17 H17A 0.9800
C17 H17B 0.9800
C17 H17C 0.9800
C17 C18 1.501(3)
C16 H16A 0.9800
C16 H16B 0.9800
C16 H16C 0.9800
C16 C15 1.508(3)
C12 H12A 0.9800
C12 H12B 0.9800
C12 H12C 0.9800
C12 C13 1.498(3)
C13 C14 1.396(3)
C18 C19 1.393(3)
C15 C14 1.388(3)
C14 H14 0.9500
C19 H19 0.9500
C19 C20 1.402(3)
N1 C4 1.328(3)
N1 C6 1.434(3)
C21 H21A 0.9800
C21 H21B 0.9800
C21 H21C 0.9800
C21 C20 1.511(3)
C4 C3 1.427(3)
C4 C5 1.512(3)
C3 H3 0.9500
C3 C2 1.356(4)
C2 C1 1.524(4)
C1 H1A 0.9800
C1 H1B 0.9800
C1 H1C 0.9800
C7 H7 0.9500
C7 C6 1.393(3)
C7 C8 1.375(3)
C6 C11 1.389(3)
C11 H11 0.9500
C11 C10 1.382(4)
C8 H8 0.9500
C8 C9 1.376(4)
C10 H10 0.9500
C10 C9 1.387(4)
C9 H9 0.9500
C5 H5A 0.9800
C5 H5B 0.9800
C5 H5C 0.9800

loop_
_geom_torsion_atom_site_label_1
_geom_torsion_atom_site_label_2
_geom_torsion_atom_site_label_3
_geom_torsion_atom_site_label_4
_geom_torsion
Ru01 S1 C2 C3 -6.0(2)
Ru01 S1 C2 C1 176.92(17)
Ru01 O1 C18 C17 -178.41(14)
Ru01 O1 C18 C19 2.2(3)
Ru01 O4 C15 C16 -177.51(14)
Ru01 O4 C15 C14 3.1(3)
Ru01 O3 C13 C12 178.03(15)
Ru01 O3 C13 C14 -2.4(3)
Ru01 O2 C20 C19 -8.7(3)
Ru01 O2 C20 C21 171.97(15)
Ru01 N1 C4 C3 6.7(3)
Ru01 N1 C4 C5 -175.36(15)
Ru01 N1 C6 C7 103.38(19)
Ru01 N1 C6 C11 -75.4(2)
O1 C18 C19 C20 7.0(4)
O4 C15 C14 C13 1.3(4)
O3 C13 C14 C15 -1.6(4)
C17 C18 C19 C20 -172.4(2)
C16 C15 C14 C13 -178.1(2)
C12 C13 C14 C15 177.9(2)
C18 C19 C20 O2 -3.1(4)
C18 C19 C20 C21 176.2(2)
N1 C4 C3 C2 5.6(4)
N1 C6 C11 C10 179.8(2)
C4 N1 C6 C7 -72.6(3)
C4 N1 C6 C11 108.7(2)
C4 C3 C2 S1 -4.6(4)
C4 C3 C2 C1 172.3(2)
C7 C6 C11 C10 1.0(3)
C7 C8 C9 C10 0.1(4)
C6 N1 C4 C3 -178.05(19)
C6 N1 C4 C5 -0.2(3)
C6 C7 C8 C9 0.9(4)
C6 C11 C10 C9 0.0(4)
C11 C10 C9 C8 -0.6(4)
C8 C7 C6 N1 179.8(2)
C8 C7 C6 C11 -1.5(3)
C5 C4 C3 C2 -172.4(2)
